data_7206395
loop_
_publ_author_name
'Liu, Bin'
'Zheng, Hai-Bin'
'Wang, Zhe-Ming'
'Gao, Song'

_publ_section_title
;
 Chiral crystalline solids of ammonium-templated ErIII--formate
 frameworks assembled from three achiral acentric components
;
_journal_issue 17
_journal_name_full CrystEngComm
_journal_page_first 5285
_journal_paper_doi 10.1039/c1ce05250k
_journal_volume 13
_journal_year 2011
_chemical_formula_sum 'C5 H10 Er N3 O8'
_chemical_formula_weight 407.42
_chemical_name_systematic
;
?
;
_space_group_IT_number 19
_symmetry_cell_setting orthorhombic
_symmetry_space_group_name_Hall 'P 2ac 2ab'
_symmetry_space_group_name_H-M 'P 21 21 21'
_atom_sites_solution_hydrogens geom
_atom_sites_solution_primary direct
_atom_sites_solution_secondary difmap
_audit_creation_method SHELXL-97
_cell_angle_alpha 90.00
_cell_angle_beta 90.00
_cell_angle_gamma 90.00
_cell_formula_units_Z 4
_cell_length_a 6.6456(3)
_cell_length_b 8.0898(3)
_cell_length_c 20.1549(10)
_cell_measurement_reflns_used 12746
_cell_measurement_temperature 290
_cell_measurement_theta_max 27.485
_cell_measurement_theta_min 3.395
_cell_volume 1083.56(8)
_computing_cell_refinement 'HKL Scalepack (Otwinowski & Minor, 1997)'
_computing_data_collection 'KappaCCD (Nonius B. V., 1998)'
_computing_data_reduction 'HKL Denzo (Otwinowski & Minor, 1997) & maXus (Mackay et al., 1998)'
_computing_molecular_graphics 'Bruker SHELXTL V5.1 (Sheldrick, 1998)'
_computing_publication_material 'SHELXL-97 (Sheldrick, 1997)'
_computing_structure_refinement 'SHELXL-97 (Sheldrick, 1997)'
_computing_structure_solution 'SHELXS-97 (Sheldrick, 1997)'
_diffrn_ambient_temperature 290
_diffrn_detector_area_resol_mean 9
_diffrn_measured_fraction_theta_full 0.995
_diffrn_measured_fraction_theta_max 0.995
_diffrn_measurement_device_type 'NONIUS KappaCCD'
_diffrn_measurement_method CCD
_diffrn_radiation_monochromator graphite
_diffrn_radiation_source 'fine-focus sealed tube'
_diffrn_radiation_type MoK\a
_diffrn_radiation_wavelength 0.71073
_diffrn_reflns_av_R_equivalents 0.0792
_diffrn_reflns_av_sigmaI/netI 0.0780
_diffrn_reflns_limit_h_max 8
_diffrn_reflns_limit_h_min -8
_diffrn_reflns_limit_k_max 10
_diffrn_reflns_limit_k_min -10
_diffrn_reflns_limit_l_max 26
_diffrn_reflns_limit_l_min -25
_diffrn_reflns_number 12746
_diffrn_reflns_theta_full 27.41
_diffrn_reflns_theta_max 27.41
_diffrn_reflns_theta_min 3.67
_diffrn_standards_decay_% none
_exptl_absorpt_coefficient_mu 7.783
_exptl_absorpt_correction_T_max 0.509
_exptl_absorpt_correction_T_min 0.354
_exptl_absorpt_correction_type multi-scan
_exptl_absorpt_process_details
;
multi-scan from symmetry-related measurements
Sortav (Blessing 1995, 1997)
;
_exptl_crystal_colour pink
_exptl_crystal_density_diffrn 2.497
_exptl_crystal_density_method 'not measured'
_exptl_crystal_description column
_exptl_crystal_F_000 772
_exptl_crystal_size_max 0.16
_exptl_crystal_size_mid 0.10
_exptl_crystal_size_min 0.09
_refine_diff_density_max 1.663
_refine_diff_density_min -1.572
_refine_diff_density_rms 0.186
_refine_ls_abs_structure_details 'Flack H D (1983), Acta Cryst. A39, 876-881'
_refine_ls_abs_structure_Flack -0.032(16)
_refine_ls_extinction_coef 0.0030(2)
_refine_ls_extinction_expression Fc^*^=kFc[1+0.001xFc^2^\l^3^/sin(2\q)]^-1/4^
_refine_ls_extinction_method SHELXL
_refine_ls_goodness_of_fit_ref 0.917
_refine_ls_hydrogen_treatment constr
_refine_ls_matrix_type full
_refine_ls_number_parameters 155
_refine_ls_number_reflns 2463
_refine_ls_number_restraints 0
_refine_ls_restrained_S_all 0.917
_refine_ls_R_factor_all 0.0585
_refine_ls_R_factor_gt 0.0317
_refine_ls_shift/su_max 0.001
_refine_ls_shift/su_mean 0.000
_refine_ls_structure_factor_coef Fsqd
_refine_ls_weighting_details 'calc w=1/[\s^2^(Fo^2^)+(0.0170P)^2^+0.0000P] where P=(Fo^2^+2Fc^2^)/3'
_refine_ls_weighting_scheme calc
_refine_ls_wR_factor_gt 0.0487
_refine_ls_wR_factor_ref 0.0524
_reflns_number_gt 1833
_reflns_number_total 2463
_reflns_threshold_expression >2sigma(I)
_cod_data_source_file c1ce05250k.txt
_cod_data_source_block 4
_cod_depositor_comments
;
The following automatic conversions were performed:

'_symmetry_cell_setting' value 'Orthorhombic' changed to
'orthorhombic' according to
/home/saulius/struct/CIF-dictionaries/cif_core.dic dictionary named
'cif_core.dic' version 2.4.1 from 2010-06-29.

Automatic conversion script
Id: cif_fix_values 1715 2011-07-08 13:25:40Z adriana 

The following automatic conversions were performed:

'_refine_ls_hydrogen_treatment' value 'constr.' was replaced with the
value 'constr' as specified in the replacement file
'src/cod-tools/trunk/data/replacement-values/replacement_values.lst'.

Automatic conversion script
Id: cif_fix_values 5376 2017-05-30 11:51:03Z andrius 
;
_cod_original_sg_symbol_H-M 'P 2(1)2(1)2(1)'
_cod_database_code 7206395

loop_
_symmetry_equiv_pos_as_xyz
'x, y, z'
'-x+1/2, -y, z+1/2'
'-x, y+1/2, -z+1/2'
'x+1/2, -y+1/2, -z'

loop_
_atom_site_label
_atom_site_type_symbol
_atom_site_fract_x
_atom_site_fract_y
_atom_site_fract_z
_atom_site_U_iso_or_equiv
_atom_site_adp_type
_atom_site_occupancy
_atom_site_symmetry_multiplicity
_atom_site_calc_flag
_atom_site_refinement_flags
_atom_site_disorder_group
Er1 Er 0.49295(6) 0.44471(3) 0.619538(12) 0.01683(10) Uani 1 1 d . 1
O1 O 0.5091(9) 0.5861(5) 0.7186(2) 0.0350(11) Uani 1 1 d . .
O2 O 0.4999(11) 0.7213(5) 0.81347(19) 0.0295(10) Uani 1 1 d . .
O3 O 0.3158(7) 0.2326(7) 0.5631(2) 0.0302(13) Uani 1 1 d . .
O4 O 0.1668(7) 0.0980(6) 0.4800(2) 0.0273(13) Uani 1 1 d . .
O5 O 0.1600(7) 0.4577(9) 0.6596(3) 0.0239(16) Uani 1 1 d . .
O6 O -0.1725(8) 0.4344(9) 0.6553(3) 0.0295(17) Uani 1 1 d . .
O7 O 0.5958(8) 0.7221(7) 0.5910(3) 0.0378(15) Uani 1 1 d . .
O8 O 0.3242(7) 0.6269(7) 0.5431(3) 0.0337(15) Uani 1 1 d . .
C1 C 0.4210(10) 0.6660(9) 0.7613(4) 0.0263(19) Uani 1 1 d . .
H1 H 0.2850 0.6874 0.7546 0.032 Uiso 1 1 calc R .
C2 C 0.2529(13) 0.2251(16) 0.5058(5) 0.033(3) Uani 1 1 d . .
H2 H 0.2686 0.3181 0.4792 0.040 Uiso 1 1 calc R .
C3 C -0.0035(13) 0.4688(8) 0.6308(3) 0.0292(15) Uani 1 1 d . .
H3 H -0.0014 0.5059 0.5871 0.035 Uiso 1 1 calc R .
C4 C 0.4464(12) 0.7373(11) 0.5528(4) 0.037(2) Uani 1 1 d . 2
H4 H 0.4283 0.8375 0.5310 0.044 Uiso 1 1 calc R 2
C5 C 0.0124(14) 0.4318(8) 0.8370(3) 0.0251(15) Uani 1 1 d . .
N1 N 0.1349(9) 0.3474(8) 0.7980(3) 0.0354(17) Uani 1 1 d . .
H11 H 0.2331 0.2923 0.8148 0.043 Uiso 1 1 calc R .
H12 H 0.1164 0.3477 0.7557 0.043 Uiso 1 1 calc R .
N2 N -0.1407(9) 0.5140(8) 0.8105(4) 0.042(2) Uani 1 1 d . .
H21 H -0.2224 0.5676 0.8357 0.050 Uiso 1 1 calc R .
H22 H -0.1582 0.5137 0.7683 0.050 Uiso 1 1 calc R .
N3 N 0.0393(10) 0.4322(7) 0.9016(3) 0.043(2) Uani 1 1 d . .
H31 H 0.1372 0.3773 0.9187 0.051 Uiso 1 1 calc R .
H32 H -0.0409 0.4874 0.9267 0.051 Uiso 1 1 calc R .

loop_
_atom_site_aniso_label
_atom_site_aniso_U_11
_atom_site_aniso_U_22
_atom_site_aniso_U_33
_atom_site_aniso_U_23
_atom_site_aniso_U_13
_atom_site_aniso_U_12
Er1 0.01419(15) 0.02284(15) 0.01345(14) -0.00065(15) 0.0002(3) -0.0015(3)
O1 0.028(3) 0.050(3) 0.027(2) -0.023(2) -0.002(4) -0.005(5)
O2 0.035(3) 0.031(3) 0.023(2) -0.011(2) -0.003(4) 0.012(5)
O3 0.029(3) 0.042(4) 0.019(3) -0.006(3) -0.007(2) -0.014(3)
O4 0.025(3) 0.035(4) 0.021(3) -0.010(3) -0.006(2) -0.004(2)
O5 0.014(3) 0.038(4) 0.020(4) 0.004(4) -0.004(2) 0.000(3)
O6 0.016(3) 0.040(4) 0.033(4) -0.003(4) -0.003(2) -0.003(3)
O7 0.046(3) 0.032(4) 0.035(4) -0.004(3) -0.015(3) -0.007(3)
O8 0.021(3) 0.042(4) 0.039(4) 0.011(3) -0.002(3) -0.002(3)
C1 0.022(4) 0.030(5) 0.027(5) -0.002(4) 0.003(3) 0.006(3)
C2 0.033(4) 0.045(8) 0.021(5) 0.005(5) -0.004(3) -0.002(4)
C3 0.021(4) 0.051(4) 0.015(3) 0.006(3) -0.014(6) 0.010(7)
C4 0.043(7) 0.036(5) 0.030(5) 0.002(4) 0.004(4) 0.009(4)
C5 0.031(4) 0.023(3) 0.021(3) -0.002(3) -0.002(5) -0.002(7)
N1 0.042(4) 0.046(5) 0.018(4) 0.006(4) -0.001(3) 0.021(4)
N2 0.031(4) 0.051(5) 0.043(5) -0.001(4) -0.011(3) 0.020(3)
N3 0.049(5) 0.059(4) 0.019(3) 0.000(3) -0.003(3) 0.016(5)

loop_
_atom_type_symbol
_atom_type_description
_atom_type_scat_dispersion_real
_atom_type_scat_dispersion_imag
_atom_type_scat_source
C C 0.0033 0.0016 'International Tables Vol C Tables 4.2.6.8 and 6.1.1.4'
H H 0.0000 0.0000 'International Tables Vol C Tables 4.2.6.8 and 6.1.1.4'
N N 0.0061 0.0033 'International Tables Vol C Tables 4.2.6.8 and 6.1.1.4'
O O 0.0106 0.0060 'International Tables Vol C Tables 4.2.6.8 and 6.1.1.4'
Er Er -0.2586 4.9576 'International Tables Vol C Tables 4.2.6.8 and 6.1.1.4'

loop_
_geom_angle_atom_site_label_1
_geom_angle_atom_site_label_2
_geom_angle_atom_site_label_3
_geom_angle
_geom_angle_site_symmetry_1
_geom_angle_site_symmetry_3
O2 Er1 O1 83.00(15) 3_646 .
O2 Er1 O6 76.5(3) 3_646 1_655
O1 Er1 O6 72.9(2) . 1_655
O2 Er1 O4 112.60(18) 3_646 4_556
O1 Er1 O4 142.48(19) . 4_556
O6 Er1 O4 77.85(19) 1_655 4_556
O2 Er1 O5 81.4(3) 3_646 .
O1 Er1 O5 74.0(2) . .
O6 Er1 O5 142.02(14) 1_655 .
O4 Er1 O5 139.77(18) 4_556 .
O2 Er1 O3 73.62(17) 3_646 .
O1 Er1 O3 142.95(18) . .
O6 Er1 O3 126.4(2) 1_655 .
O4 Er1 O3 74.17(16) 4_556 .
O5 Er1 O3 74.4(2) . .
O2 Er1 O8 152.0(2) 3_646 .
O1 Er1 O8 105.79(19) . .
O6 Er1 O8 131.4(2) 1_655 .
O4 Er1 O8 76.81(18) 4_556 .
O5 Er1 O8 75.83(19) . .
O3 Er1 O8 84.54(19) . .
O2 Er1 O7 151.73(19) 3_646 .
O1 Er1 O7 74.45(17) . .
O6 Er1 O7 80.6(2) 1_655 .
O4 Er1 O7 78.07(18) 4_556 .
O5 Er1 O7 107.8(2) . .
O3 Er1 O7 134.30(17) . .
O8 Er1 O7 53.91(17) . .
C1 O1 Er1 148.1(6) . .
C1 O2 Er1 142.6(5) . 3_656
C2 O3 Er1 130.9(7) . .
C2 O4 Er1 133.1(6) . 4_456
C3 O5 Er1 131.8(5) . .
C3 O6 Er1 136.1(5) . 1_455
C4 O7 Er1 90.8(6) . .
C4 O8 Er1 92.0(5) . .
O1 C1 O2 125.2(7) . .
O1 C1 H1 117.4 . .
O2 C1 H1 117.4 . .
O3 C2 O4 124.7(10) . .
O3 C2 H2 117.6 . .
O4 C2 H2 117.6 . .
O5 C3 O6 125.7(5) . .
O5 C3 H3 117.1 . .
O6 C3 H3 117.1 . .
O8 C4 O7 123.3(9) . .
O8 C4 H4 118.3 . .
O7 C4 H4 118.3 . .
N3 C5 N1 120.5(8) . .
N3 C5 N2 120.1(8) . .
N1 C5 N2 119.4(6) . .
C5 N1 H11 120.0 . .
C5 N1 H12 120.0 . .
H11 N1 H12 120.0 . .
C5 N2 H21 120.0 . .
C5 N2 H22 120.0 . .
H21 N2 H22 120.0 . .
C5 N3 H31 120.0 . .
C5 N3 H32 120.0 . .
H31 N3 H32 120.0 . .

loop_
_geom_bond_atom_site_label_1
_geom_bond_atom_site_label_2
_geom_bond_distance
_geom_bond_site_symmetry_2
Er1 O2 2.256(4) 3_646
Er1 O1 2.303(4) .
Er1 O6 2.339(5) 1_655
Er1 O4 2.342(5) 4_556
Er1 O5 2.358(5) .
Er1 O3 2.371(5) .
Er1 O8 2.409(5) .
Er1 O7 2.415(6) .
O1 C1 1.226(7) .
O2 C1 1.257(8) .
O2 Er1 2.256(4) 3_656
O3 C2 1.230(11) .
O4 C2 1.286(13) .
O4 Er1 2.342(5) 4_456
O5 C3 1.235(8) .
O6 C3 1.258(9) .
O6 Er1 2.339(5) 1_455
O7 C4 1.262(8) .
O8 C4 1.223(9) .
C1 H1 0.9300 .
C2 H2 0.9300 .
C3 H3 0.9300 .
C4 H4 0.9300 .
C5 N3 1.314(8) .
C5 N1 1.322(9) .
C5 N2 1.328(9) .
N1 H11 0.8600 .
N1 H12 0.8600 .
N2 H21 0.8600 .
N2 H22 0.8600 .
N3 H31 0.8600 .
N3 H32 0.8600 .

loop_
_geom_hbond_atom_site_label_D
_geom_hbond_atom_site_label_H
_geom_hbond_atom_site_label_A
_geom_hbond_distance_DH
_geom_hbond_distance_HA
_geom_hbond_distance_DA
_geom_hbond_angle_DHA
_geom_hbond_site_symmetry_A
N1 H11 O7 0.86 2.29 3.040(8) 146.5 3_646
N1 H11 O1 0.86 2.48 3.190(8) 139.9 3_646
N1 H12 O5 0.86 2.15 2.932(8) 150.8 .
N2 H21 O2 0.86 2.27 2.919(8) 132.3 1_455
N2 H21 O3 0.86 2.52 3.312(8) 154.3 3_556
N2 H22 O6 0.86 2.37 3.202(9) 163.6 .
N2 H22 O1 0.86 2.50 3.032(8) 121.1 1_455
N3 H31 O7 0.86 2.18 2.965(8) 151.1 3_646
N3 H31 O8 0.86 2.52 3.031(8) 119.0 2_565
N3 H32 O4 0.86 2.24 3.061(8) 158.6 3_556
